data_4314405
loop_
_publ_author_name
'Luca Rigamonti'
'Alessandra Forni'
'Mario Manassero'
'Carlo Manassero'
'Alessandro Pasini'

_publ_section_title
;
 Cooperation between Cis and Trans Influences in cis-PtII(PPh3)2
 Complexes: Structural, Spectroscopic, and Computational Studies
;
_journal_name_full 'Inorganic Chemistry'
_journal_page_first 123
_journal_page_last 135
_journal_paper_doi 10.1021/ic901510m
_journal_volume 49
_journal_year 2010
_chemical_formula_sum 'C38 H33 Cl O2 P2 Pt'
_chemical_formula_weight 814.18
_space_group_IT_number 19
_symmetry_cell_setting orthorhombic
_symmetry_space_group_name_Hall 'P 2ac 2ab'
_symmetry_space_group_name_H-M 'P 21 21 21'
_audit_creation_date 99-02-26
_audit_creation_method 'from The Personal SDP version 2.1.1'
_cell_angle_alpha 90
_cell_angle_beta 90
_cell_angle_gamma 90
_cell_formula_units_Z 4
_cell_length_a 10.1657(6)
_cell_length_b 17.6477(10)
_cell_length_c 18.5574(10)
_cell_measurement_reflns_used 9672
_cell_measurement_temperature 296
_cell_measurement_theta_max 28
_cell_measurement_theta_min 3
_cell_volume 3329.2(3)
_computing_cell_refinement 'APEX II (Bruker)'
_computing_data_collection 'APEX II (Bruker)'
_computing_data_reduction 'SAINT (Bruker)'
_computing_structure_refinement ' Full-matrix least-squares  (The Personal SDP, 1991)'
_computing_structure_solution ' SHELXS-86  (Sheldrick, 1986) as implemented in The Personal SDP'
_diffrn_ambient_temperature 296
_diffrn_measurement_device 'APEX II (Bruker)'
_diffrn_measurement_method omega
_diffrn_radiation_detector 'APEX II CCD area detector'
_diffrn_radiation_monochromator graphite
_diffrn_radiation_source 'fine-focus sealed tube'
_diffrn_radiation_type Mo-K\a
_diffrn_radiation_wavelength 0.71073
_diffrn_reflns_limit_h_max 14
_diffrn_reflns_limit_h_min -13
_diffrn_reflns_limit_k_max 24
_diffrn_reflns_limit_k_min -24
_diffrn_reflns_limit_l_max 25
_diffrn_reflns_limit_l_min -25
_diffrn_reflns_reduction_process SAINT
_diffrn_reflns_theta_max 29.00
_diffrn_reflns_theta_min 3.00
_diffrn_standards_decay_% 0.00
_diffrn_standards_number 204
_exptl_absorpt_coefficient_mu 4.465
_exptl_absorpt_correction_T_max 1.000
_exptl_absorpt_correction_T_min 0.677
_exptl_absorpt_correction_type empirical
_exptl_absorpt_process_details '  SADABS'
_exptl_crystal_colour colourless
_exptl_crystal_density_diffrn 1.624
_exptl_crystal_description prism
_exptl_crystal_F_000 1608
_exptl_crystal_size_max 0.450
_exptl_crystal_size_mid 0.350
_exptl_crystal_size_min 0.250
_refine_diff_density_max 1.939
_refine_diff_density_min -.997
_refine_ls_goodness_of_fit_all 0.988
_refine_ls_goodness_of_fit_obs 0.988
_refine_ls_hydrogen_treatment noref
_refine_ls_matrix_type full
_refine_ls_number_constraints 0
_refine_ls_number_parameters 397
_refine_ls_number_reflns 8960
_refine_ls_number_restraints 0
_refine_ls_R_factor_all 0.028
_refine_ls_R_factor_obs 0.028
_refine_ls_shift/esd_max 0.003
_refine_ls_shift/esd_mean 0.000
_refine_ls_structure_factor_coef Fsqd
_refine_ls_weighting_scheme calc
_refine_ls_wR_factor_obs 0.043
_cod_data_source_file ic901510m_si_002.cif
_cod_data_source_block compound_2
_cod_database_code 4314405
_diffrn_reflns_number_total 112229
_diffrn_reflns_number_independent 8960
_r_int 0.0286
_total_number_of_frames 3960
_time_per_frame_seconds 15
_frame_width_degrees 0.50
_detector_sample_distance_cm 6.00
_conventional_r1_(i>2\s(i)) 0.017
_reflections_with_i>2\s(i) 8500
_refine_diff_density_esd 0.132

loop_
_symmetry_equiv_pos_as_xyz
+x,+y,+z
1/2-x,-y,1/2+z
1/2+x,1/2-y,-z
-x,1/2+y,1/2-z

loop_
_atom_site_aniso_label
_atom_site_aniso_U_11
_atom_site_aniso_U_22
_atom_site_aniso_U_33
_atom_site_aniso_U_12
_atom_site_aniso_U_13
_atom_site_aniso_U_23
_atom_site_aniso_type_symbol
Pt 0.02997(3) 0.02701(3) 0.02877(3) -0.00013(3) -0.00192(3) -0.00138(3) Pt
Cl 0.0673(4) 0.0291(2) 0.0663(4) -0.0027(3) -0.0131(3) -0.0044(3) Cl
P1 0.0314(3) 0.0291(2) 0.0282(2) -0.0009(2) -0.0022(2) -0.0020(2) P
P2 0.0302(3) 0.0338(3) 0.0275(2) -0.0032(2) -0.0004(2) -0.0027(2) P
O1 0.049(1) 0.0437(8) 0.0312(7) -0.0014(8) 0.0013(7) 0.0025(7) O
O2 0.052(1) 0.065(1) 0.069(1) 0.012(1) 0.010(1) 0.010(1) O
C1 0.058(1) 0.029(1) 0.036(1) 0.004(1) -0.004(1) -0.0042(9) C
C2 0.075(2) 0.079(2) 0.055(2) 0.020(2) -0.020(1) 0.011(2) C
C111 0.044(1) 0.040(1) 0.029(1) -0.010(1) -0.0003(9) -0.0060(9) C
C112 0.049(1) 0.053(1) 0.050(1) -0.008(1) 0.012(1) -0.004(1) C
C113 0.056(2) 0.079(2) 0.060(2) -0.020(1) 0.013(2) -0.009(2) C
C114 0.081(2) 0.078(2) 0.053(2) -0.045(1) 0.017(1) -0.009(1) C
C115 0.106(2) 0.047(1) 0.060(2) -0.029(1) 0.022(2) -0.002(1) C
C116 0.070(2) 0.039(1) 0.046(1) -0.010(1) 0.005(1) 0.002(1) C
C121 0.045(1) 0.030(1) 0.032(1) 0.003(1) -0.006(1) -0.0052(9) C
C122 0.060(2) 0.050(1) 0.034(1) 0.001(1) 0.001(1) -0.003(1) C
C123 0.089(2) 0.071(2) 0.033(1) 0.011(2) -0.006(1) -0.002(1) C
C124 0.095(2) 0.070(2) 0.042(1) 0.019(2) -0.028(1) -0.008(1) C
C125 0.061(2) 0.075(2) 0.065(2) 0.001(2) -0.031(1) -0.012(2) C
C126 0.048(1) 0.061(2) 0.048(1) 0.001(1) -0.015(1) -0.004(1) C
C131 0.044(1) 0.037(1) 0.0269(9) 0.008(1) 0.0026(9) 0.0020(9) C
C132 0.071(2) 0.037(1) 0.047(1) 0.008(1) 0.006(1) -0.004(1) C
C133 0.095(2) 0.044(1) 0.059(2) 0.028(1) 0.017(2) 0.004(1) C
C134 0.081(2) 0.073(2) 0.051(2) 0.044(1) 0.009(1) 0.010(1) C
C135 0.047(2) 0.092(2) 0.051(2) 0.018(2) -0.001(1) -0.001(2) C
C136 0.044(1) 0.058(1) 0.039(1) 0.009(1) -0.003(1) -0.006(1) C
C211 0.043(1) 0.040(1) 0.031(1) -0.005(1) -0.004(1) 0.0012(9) C
C212 0.067(2) 0.046(1) 0.049(1) -0.010(1) 0.011(1) 0.003(1) C
C213 0.094(2) 0.062(2) 0.056(2) -0.025(2) 0.014(2) 0.014(1) C
C214 0.095(3) 0.048(1) 0.065(2) -0.017(2) -0.007(2) 0.015(1) C
C215 0.082(2) 0.046(1) 0.061(2) 0.007(2) -0.017(2) 0.004(1) C
C216 0.059(2) 0.042(1) 0.042(1) 0.000(1) -0.010(1) -0.001(1) C
C221 0.029(1) 0.040(1) 0.041(1) -0.002(1) -0.0035(9) -0.006(1) C
C222 0.039(1) 0.051(1) 0.053(1) -0.007(1) 0.005(1) -0.003(1) C
C223 0.038(1) 0.069(2) 0.101(2) -0.015(1) 0.018(2) -0.007(2) C
C224 0.032(2) 0.081(2) 0.125(3) -0.003(1) -0.009(2) -0.023(2) C
C225 0.049(1) 0.083(2) 0.095(2) 0.008(2) -0.033(1) -0.011(2) C
C226 0.049(1) 0.065(2) 0.053(1) 0.004(1) -0.016(1) -0.001(1) C
C231 0.043(1) 0.040(1) 0.039(1) -0.011(1) 0.009(1) -0.0114(9) C
C232 0.091(2) 0.054(2) 0.032(1) -0.001(2) 0.005(1) -0.002(1) C
C233 0.127(3) 0.071(2) 0.037(1) -0.011(2) 0.016(2) -0.017(1) C
C234 0.103(2) 0.082(2) 0.086(2) -0.017(2) 0.056(2) -0.034(2) C
C235 0.049(2) 0.110(3) 0.138(3) -0.002(2) 0.031(2) -0.063(2) C
C236 0.037(1) 0.087(2) 0.087(2) 0.000(1) 0.009(1) -0.039(2) C

loop_
_atom_site_label
_atom_site_fract_x
_atom_site_fract_y
_atom_site_fract_z
_atom_site_occupancy
_atom_site_U_iso_or_equiv
_atom_site_thermal_displace_type
_atom_site_type_symbol
Pt 0.269579(8) -.204432(4) 0.206167(4) 1.00 0.02858(1) Uani Pt
Cl 0.32729(8) -0.07755(3) 0.22639(4) 1.00 0.0542(2) Uani Cl
P1 0.22035(6) -0.32285(3) 0.17129(3) 1.00 0.0296(1) Uani P
P2 0.35343(6) -0.23073(3) 0.31552(3) 1.00 0.0305(1) Uani P
O1 0.1938(2) -0.1641(1) 0.10998(8) 1.00 0.0414(3) Uani O
O2 -0.0029(2) -0.1661(1) 0.1600(1) 1.00 0.0622(5) Uani O
C1 0.0751(3) -0.1508(1) 0.1105(1) 1.00 0.0412(5) Uani C
C2 0.0267(4) -0.1107(2) 0.0430(2) 1.00 0.0698(7) Uani C
C111 0.1095(3) -0.3725(1) 0.2308(1) 1.00 0.0374(4) Uani C
C112 0.0001(3) -0.3326(2) 0.2542(2) 1.00 0.0503(6) Uani C
C113 -0.0980(3) -0.3702(2) 0.2926(2) 1.00 0.0648(8) Uani C
C114 -0.0852(3) -0.4450(2) 0.3098(2) 1.00 0.0707(7) Uani C
C115 0.0255(4) -0.4841(2) 0.2890(2) 1.00 0.0709(9) Uani C
C116 0.1231(3) -0.4481(2) 0.2492(1) 1.00 0.0518(7) Uani C
C121 0.1378(3) -0.3286(1) 0.0840(1) 1.00 0.0357(5) Uani C
C122 0.2086(3) -0.3070(1) 0.0231(1) 1.00 0.0480(5) Uani C
C123 0.1502(4) -0.3123(2) -0.0447(1) 1.00 0.0642(7) Uani C
C124 0.0236(4) -0.3375(2) -0.0516(2) 1.00 0.0690(7) Uani C
C125 -0.0469(3) -0.3580(2) 0.0070(2) 1.00 0.0670(6) Uani C
C126 0.0099(3) -0.3539(2) 0.0762(2) 1.00 0.0522(6) Uani C
C131 0.3659(2) -0.3803(1) 0.1548(1) 1.00 0.0358(4) Uani C
C132 0.3542(3) -0.4549(1) 0.1279(1) 1.00 0.0513(6) Uani C
C133 0.4647(4) -0.4978(2) 0.1172(2) 1.00 0.0659(8) Uani C
C134 0.5880(4) -0.4676(2) 0.1308(2) 1.00 0.0684(7) Uani C
C135 0.6019(3) -0.3934(2) 0.1538(2) 1.00 0.0637(6) Uani C
C136 0.4897(3) -0.3505(2) 0.1660(1) 1.00 0.0470(5) Uani C
C211 0.3347(3) -0.3248(1) 0.3560(1) 1.00 0.0381(5) Uani C
C212 0.2284(3) -0.3398(2) 0.4012(1) 1.00 0.0543(7) Uani C
C213 0.2160(4) -0.4116(2) 0.4315(2) 1.00 0.0705(8) Uani C
C214 0.3033(4) -0.4672(2) 0.4173(2) 1.00 0.0694(9) Uani C
C215 0.4072(4) -0.4539(2) 0.3717(2) 1.00 0.0631(8) Uani C
C216 0.4241(3) -0.3826(1) 0.3410(1) 1.00 0.0477(6) Uani C
C221 0.5297(2) -0.2121(1) 0.3224(1) 1.00 0.0371(4) Uani C
C222 0.5934(3) -0.1757(2) 0.2665(2) 1.00 0.0475(5) Uani C
C223 0.7282(3) -0.1596(2) 0.2717(2) 1.00 0.0693(7) Uani C
C224 0.7952(3) -0.1772(2) 0.3327(2) 1.00 0.0794(8) Uani C
C225 0.7325(3) -0.2137(2) 0.3882(2) 1.00 0.0759(7) Uani C
C226 0.6020(3) -0.2333(2) 0.3835(2) 1.00 0.0557(6) Uani C
C231 0.2749(3) -0.1696(1) 0.3827(1) 1.00 0.0406(5) Uani C
C232 0.3313(4) -0.1557(2) 0.4493(1) 1.00 0.0589(7) Uani C
C233 0.2674(5) -0.1091(2) 0.4991(1) 1.00 0.0783(8) Uani C
C234 0.1489(4) -0.0771(2) 0.4831(2) 1.00 0.0906(8) Uani C
C235 0.0933(4) -0.0890(2) 0.4166(2) 1.00 0.0990(9) Uani C
C236 0.1552(3) -0.1353(2) 0.3664(2) 1.00 0.0707(7) Uani C
H1 -0.0081 -0.2789 0.2438 1.00 0.0554 Uiso H
H2 -0.1763 -0.3428 0.3073 1.00 0.0713 Uiso H
H3 -0.1540 -0.4706 0.3367 1.00 0.0777 Uiso H
H4 0.0355 -0.5370 0.3021 1.00 0.0780 Uiso H
H5 0.2007 -0.4760 0.2343 1.00 0.0570 Uiso H
H6 0.2979 -0.2883 0.0278 1.00 0.0528 Uiso H
H7 0.1997 -0.2980 -0.0872 1.00 0.0707 Uiso H
H8 -0.0160 -0.3406 -0.0991 1.00 0.0760 Uiso H
H9 -0.1367 -0.3756 0.0014 1.00 0.0737 Uiso H
H10 -0.0407 -0.3688 0.1183 1.00 0.0574 Uiso H
H11 0.2681 -0.4756 0.1171 1.00 0.0564 Uiso H
H12 0.4566 -0.5495 0.1001 1.00 0.0725 Uiso H
H13 0.6656 -0.4988 0.1240 1.00 0.0752 Uiso H
H14 0.6886 -0.3719 0.1613 1.00 0.0701 Uiso H
H15 0.4984 -0.2986 0.1826 1.00 0.0518 Uiso H
H16 0.1640 -0.3007 0.4114 1.00 0.0598 Uiso H
H17 0.1428 -0.4219 0.4635 1.00 0.0776 Uiso H
H18 0.2926 -0.5166 0.4394 1.00 0.0763 Uiso H
H19 0.4688 -0.4943 0.3609 1.00 0.0694 Uiso H
H20 0.4980 -0.3731 0.3092 1.00 0.0526 Uiso H
H21 0.5449 -0.1614 0.2236 1.00 0.0523 Uiso H
H22 0.7735 -0.1357 0.2317 1.00 0.0763 Uiso H
H23 0.8875 -0.1641 0.3370 1.00 0.0874 Uiso H
H24 0.7812 -0.2259 0.4316 1.00 0.0835 Uiso H
H25 0.5602 -0.2616 0.4220 1.00 0.0613 Uiso H
H26 0.4154 -0.1783 0.4613 1.00 0.0648 Uiso H
H27 0.3077 -0.0995 0.5456 1.00 0.0861 Uiso H
H28 0.1041 -0.0460 0.5185 1.00 0.0996 Uiso H
H29 0.0103 -0.0650 0.4047 1.00 0.1090 Uiso H
H30 0.1148 -0.1438 0.3197 1.00 0.0777 Uiso H
H31 -0.0548 -0.0831 0.0519 1.00 0.0792 Uiso H
H32 0.0934 -0.0738 0.0267 1.00 0.0792 Uiso H
H33 0.0126 -0.1469 0.0044 1.00 0.0792 Uiso H

loop_
_atom_type_symbol
_atom_type_oxidation_number
_atom_type_number_in_cell
_atom_type_scat_dispersion_real
_atom_type_scat_dispersion_imag
_atom_type_scat_source
Pt 0 4 -2.3520 8.3880 'International Tables Vol IV Table 2.2A'
Cl 0 4 0.1320 0.1590 'International Tables Vol IV Table 2.2A'
P 0 8 0.0900 0.0950 'International Tables Vol IV Table 2.2A'
O 0 8 0.0080 0.0060 'International Tables Vol IV Table 2.2A'
C 0 152 0.0020 0.0020 'International Tables Vol IV Table 2.2A'
H 0 132 0.0000 0.0000 'International Tables Vol IV Table 2.2A'

loop_
_geom_angle_atom_site_label_1
_geom_angle_atom_site_label_2
_geom_angle_atom_site_label_3
_geom_angle
_geom_angle_site_symmetry_1
_geom_angle_site_symmetry_2
_geom_angle_site_symmetry_3
_geom_angle_publ_flag
Cl Pt P1 172.4(1) 1_555 1_555 1_555 yes
Cl Pt P2 87.6(1) 1_555 1_555 1_555 yes
Cl Pt O1 84.4(1) 1_555 1_555 1_555 yes
P1 Pt P2 98.8(1) 1_555 1_555 1_555 yes
P1 Pt O1 89.3(1) 1_555 1_555 1_555 yes
P2 Pt O1 171.8(1) 1_555 1_555 1_555 yes
Pt P1 C111 114.5(1) 1_555 1_555 1_555 yes
Pt P1 C121 114.2(1) 1_555 1_555 1_555 yes
Pt P1 C131 112.7(1) 1_555 1_555 1_555 yes
C111 P1 C121 103.2(1) 1_555 1_555 1_555 yes
C111 P1 C131 109.9(1) 1_555 1_555 1_555 yes
C121 P1 C131 101.2(1) 1_555 1_555 1_555 yes
Pt P2 C211 121.2(1) 1_555 1_555 1_555 yes
Pt P2 C221 113.4(1) 1_555 1_555 1_555 yes
Pt P2 C231 109.1(1) 1_555 1_555 1_555 yes
C211 P2 C221 103.7(1) 1_555 1_555 1_555 yes
C211 P2 C231 102.1(1) 1_555 1_555 1_555 yes
C221 P2 C231 105.9(1) 1_555 1_555 1_555 yes
Pt O1 C1 115.1(2) 1_555 1_555 1_555 yes
O1 C1 O2 126.1(2) 1_555 1_555 1_555 yes
O1 C1 C2 113.7(2) 1_555 1_555 1_555 yes
O2 C1 C2 120.2(3) 1_555 1_555 1_555 yes
C1 C2 H31 111.7 1_555 1_555 1_555 yes
C1 C2 H32 109.7 1_555 1_555 1_555 yes
C1 C2 H33 110.5 1_555 1_555 1_555 yes
H31 C2 H32 107.8 1_555 1_555 1_555 yes
H31 C2 H33 109.1 1_555 1_555 1_555 yes
H32 C2 H33 107.9 1_555 1_555 1_555 yes
P1 C111 C112 116.4(2) 1_555 1_555 1_555 yes
P1 C111 C116 123.8(2) 1_555 1_555 1_555 yes
C112 C111 C116 119.6(3) 1_555 1_555 1_555 yes
C111 C112 C113 119.4(3) 1_555 1_555 1_555 yes
C111 C112 H1 120.3 1_555 1_555 1_555 yes
C113 C112 H1 120.3 1_555 1_555 1_555 yes
C112 C113 C114 120.8(3) 1_555 1_555 1_555 yes
C112 C113 H2 119.6 1_555 1_555 1_555 yes
C114 C113 H2 119.6 1_555 1_555 1_555 yes
C113 C114 C115 119.8(3) 1_555 1_555 1_555 yes
C113 C114 H3 120.1 1_555 1_555 1_555 yes
C115 C114 H3 120.1 1_555 1_555 1_555 yes
C114 C115 C116 120.3(3) 1_555 1_555 1_555 yes
C114 C115 H4 119.8 1_555 1_555 1_555 yes
C116 C115 H4 119.8 1_555 1_555 1_555 yes
C111 C116 C115 119.9(3) 1_555 1_555 1_555 yes
C111 C116 H5 120.0 1_555 1_555 1_555 yes
C115 C116 H5 120.0 1_555 1_555 1_555 yes
P1 C121 C122 117.8(2) 1_555 1_555 1_555 yes
P1 C121 C126 122.9(2) 1_555 1_555 1_555 yes
C122 C121 C126 119.3(2) 1_555 1_555 1_555 yes
C121 C122 C123 119.6(3) 1_555 1_555 1_555 yes
C121 C122 H6 120.2 1_555 1_555 1_555 yes
C123 C122 H6 120.2 1_555 1_555 1_555 yes
C122 C123 C124 120.5(3) 1_555 1_555 1_555 yes
C122 C123 H7 119.7 1_555 1_555 1_555 yes
C124 C123 H7 119.7 1_555 1_555 1_555 yes
C123 C124 C125 120.7(3) 1_555 1_555 1_555 yes
C123 C124 H8 119.7 1_555 1_555 1_555 yes
C125 C124 H8 119.7 1_555 1_555 1_555 yes
C124 C125 C126 120.1(3) 1_555 1_555 1_555 yes
C124 C125 H9 119.9 1_555 1_555 1_555 yes
C126 C125 H9 119.9 1_555 1_555 1_555 yes
C121 C126 C125 119.8(3) 1_555 1_555 1_555 yes
C121 C126 H10 120.1 1_555 1_555 1_555 yes
C125 C126 H10 120.1 1_555 1_555 1_555 yes
P1 C131 C132 120.7(2) 1_555 1_555 1_555 yes
P1 C131 C136 120.2(2) 1_555 1_555 1_555 yes
C132 C131 C136 119.0(3) 1_555 1_555 1_555 yes
C131 C132 C133 119.9(3) 1_555 1_555 1_555 yes
C131 C132 H11 120.1 1_555 1_555 1_555 yes
C133 C132 H11 120.1 1_555 1_555 1_555 yes
C132 C133 C134 120.2(3) 1_555 1_555 1_555 yes
C132 C133 H12 119.9 1_555 1_555 1_555 yes
C134 C133 H12 119.9 1_555 1_555 1_555 yes
C133 C134 C135 120.8(3) 1_555 1_555 1_555 yes
C133 C134 H13 119.6 1_555 1_555 1_555 yes
C135 C134 H13 119.6 1_555 1_555 1_555 yes
C134 C135 C136 118.8(3) 1_555 1_555 1_555 yes
C134 C135 H14 120.6 1_555 1_555 1_555 yes
C136 C135 H14 120.6 1_555 1_555 1_555 yes
C131 C136 C135 121.1(3) 1_555 1_555 1_555 yes
C131 C136 H15 119.5 1_555 1_555 1_555 yes
C135 C136 H15 119.5 1_555 1_555 1_555 yes
P2 C211 C212 120.0(2) 1_555 1_555 1_555 yes
P2 C211 C216 120.9(2) 1_555 1_555 1_555 yes
C212 C211 C216 119.1(2) 1_555 1_555 1_555 yes
C211 C212 C213 119.1(3) 1_555 1_555 1_555 yes
C211 C212 H16 120.4 1_555 1_555 1_555 yes
C213 C212 H16 120.4 1_555 1_555 1_555 yes
C212 C213 C214 121.6(3) 1_555 1_555 1_555 yes
C212 C213 H17 119.2 1_555 1_555 1_555 yes
C214 C213 H17 119.2 1_555 1_555 1_555 yes
C213 C214 C215 120.1(3) 1_555 1_555 1_555 yes
C213 C214 H18 119.9 1_555 1_555 1_555 yes
C215 C214 H18 119.9 1_555 1_555 1_555 yes
C214 C215 C216 120.1(3) 1_555 1_555 1_555 yes
C214 C215 H19 120.0 1_555 1_555 1_555 yes
C216 C215 H19 120.0 1_555 1_555 1_555 yes
C211 C216 C215 120.0(3) 1_555 1_555 1_555 yes
C211 C216 H20 120.0 1_555 1_555 1_555 yes
C215 C216 H20 120.0 1_555 1_555 1_555 yes
P2 C221 C222 119.4(2) 1_555 1_555 1_555 yes
P2 C221 C226 121.4(2) 1_555 1_555 1_555 yes
C222 C221 C226 119.1(2) 1_555 1_555 1_555 yes
C221 C222 C223 120.0(3) 1_555 1_555 1_555 yes
C221 C222 H21 120.0 1_555 1_555 1_555 yes
C223 C222 H21 120.0 1_555 1_555 1_555 yes
C222 C223 C224 120.1(3) 1_555 1_555 1_555 yes
C222 C223 H22 120.0 1_555 1_555 1_555 yes
C224 C223 H22 120.0 1_555 1_555 1_555 yes
C223 C224 C225 120.0(3) 1_555 1_555 1_555 yes
C223 C224 H23 120.0 1_555 1_555 1_555 yes
C225 C224 H23 120.0 1_555 1_555 1_555 yes
C224 C225 C226 121.3(3) 1_555 1_555 1_555 yes
C224 C225 H24 119.4 1_555 1_555 1_555 yes
C226 C225 H24 119.4 1_555 1_555 1_555 yes
C221 C226 C225 119.3(3) 1_555 1_555 1_555 yes
C221 C226 H25 120.3 1_555 1_555 1_555 yes
C225 C226 H25 120.3 1_555 1_555 1_555 yes
P2 C231 C232 122.1(2) 1_555 1_555 1_555 yes
P2 C231 C236 119.3(2) 1_555 1_555 1_555 yes
C232 C231 C236 118.6(3) 1_555 1_555 1_555 yes
C231 C232 C233 120.2(3) 1_555 1_555 1_555 yes
C231 C232 H26 119.9 1_555 1_555 1_555 yes
C233 C232 H26 119.9 1_555 1_555 1_555 yes
C232 C233 C234 120.6(3) 1_555 1_555 1_555 yes
C232 C233 H27 119.7 1_555 1_555 1_555 yes
C234 C233 H27 119.7 1_555 1_555 1_555 yes
C233 C234 C235 119.8(3) 1_555 1_555 1_555 yes
C233 C234 H28 120.1 1_555 1_555 1_555 yes
C235 C234 H28 120.1 1_555 1_555 1_555 yes
C234 C235 C236 120.4(4) 1_555 1_555 1_555 yes
C234 C235 H29 119.8 1_555 1_555 1_555 yes
C236 C235 H29 119.8 1_555 1_555 1_555 yes
C231 C236 C235 120.4(3) 1_555 1_555 1_555 yes
C231 C236 H30 119.8 1_555 1_555 1_555 yes
C235 C236 H30 119.8 1_555 1_555 1_555 yes

loop_
_geom_bond_atom_site_label_1
_geom_bond_atom_site_label_2
_geom_bond_distance
_geom_bond_site_symmetry_1
_geom_bond_site_symmetry_2
_geom_bond_publ_flag
Pt Cl 2.345(1) 1_555 1_555 yes
Pt P1 2.244(1) 1_555 1_555 yes
Pt P2 2.249(1) 1_555 1_555 yes
Pt O1 2.070(2) 1_555 1_555 yes
P1 C111 1.806(2) 1_555 1_555 yes
P1 C121 1.827(2) 1_555 1_555 yes
P1 C131 1.820(3) 1_555 1_555 yes
P2 C211 1.832(2) 1_555 1_555 yes
P2 C221 1.827(2) 1_555 1_555 yes
P2 C231 1.832(2) 1_555 1_555 yes
O1 C1 1.230(3) 1_555 1_555 yes
O2 C1 1.243(3) 1_555 1_555 yes
C1 C2 1.519(4) 1_555 1_555 yes
C2 H31 0.975 1_555 1_555 yes
C2 H32 0.988 1_555 1_555 yes
C2 H33 0.971 1_555 1_555 yes
C111 C112 1.385(4) 1_555 1_555 yes
C111 C116 1.383(4) 1_555 1_555 yes
C112 C113 1.394(4) 1_555 1_555 yes
C112 H1 0.970 1_555 1_555 yes
C113 C114 1.365(5) 1_555 1_555 yes
C113 H2 0.970 1_555 1_555 yes
C114 C115 1.375(5) 1_555 1_555 yes
C114 H3 0.970 1_555 1_555 yes
C115 C116 1.391(5) 1_555 1_555 yes
C115 H4 0.970 1_555 1_555 yes
C116 H5 0.970 1_555 1_555 yes
C121 C122 1.394(3) 1_555 1_555 yes
C121 C126 1.382(4) 1_555 1_555 yes
C122 C123 1.393(4) 1_555 1_555 yes
C122 H6 0.970 1_555 1_555 yes
C123 C124 1.367(5) 1_555 1_555 yes
C123 H7 0.970 1_555 1_555 yes
C124 C125 1.352(5) 1_555 1_555 yes
C124 H8 0.970 1_555 1_555 yes
C125 C126 1.411(4) 1_555 1_555 yes
C125 H9 0.970 1_555 1_555 yes
C126 H10 0.970 1_555 1_555 yes
C131 C132 1.411(3) 1_555 1_555 yes
C131 C136 1.380(4) 1_555 1_555 yes
C132 C133 1.369(5) 1_555 1_555 yes
C132 H11 0.970 1_555 1_555 yes
C133 C134 1.385(5) 1_555 1_555 yes
C133 H12 0.970 1_555 1_555 yes
C134 C135 1.384(5) 1_555 1_555 yes
C134 H13 0.970 1_555 1_555 yes
C135 C136 1.388(4) 1_555 1_555 yes
C135 H14 0.970 1_555 1_555 yes
C136 H15 0.970 1_555 1_555 yes
C211 C212 1.393(4) 1_555 1_555 yes
C211 C216 1.394(4) 1_555 1_555 yes
C212 C213 1.392(4) 1_555 1_555 yes
C212 H16 0.970 1_555 1_555 yes
C213 C214 1.349(5) 1_555 1_555 yes
C213 H17 0.970 1_555 1_555 yes
C214 C215 1.374(5) 1_555 1_555 yes
C214 H18 0.970 1_555 1_555 yes
C215 C216 1.393(4) 1_555 1_555 yes
C215 H19 0.970 1_555 1_555 yes
C216 H20 0.970 1_555 1_555 yes
C221 C222 1.380(4) 1_555 1_555 yes
C221 C226 1.402(4) 1_555 1_555 yes
C222 C223 1.403(4) 1_555 1_555 yes
C222 H21 0.970 1_555 1_555 yes
C223 C224 1.358(5) 1_555 1_555 yes
C223 H22 0.970 1_555 1_555 yes
C224 C225 1.372(5) 1_555 1_555 yes
C224 H23 0.970 1_555 1_555 yes
C225 C226 1.374(4) 1_555 1_555 yes
C225 H24 0.970 1_555 1_555 yes
C226 H25 0.970 1_555 1_555 yes
C231 C232 1.383(4) 1_555 1_555 yes
C231 C236 1.392(4) 1_555 1_555 yes
C232 C233 1.398(5) 1_555 1_555 yes
C232 H26 0.970 1_555 1_555 yes
C233 C234 1.363(6) 1_555 1_555 yes
C233 H27 0.970 1_555 1_555 yes
C234 C235 1.373(6) 1_555 1_555 yes
C234 H28 0.970 1_555 1_555 yes
C235 C236 1.390(5) 1_555 1_555 yes
C235 H29 0.970 1_555 1_555 yes
C236 H30 0.970 1_555 1_555 yes
